data_7248453
loop_
_publ_author_name
'Paska, Bart\/lomiej'
'Cichowicz, Grzegorz'
'Rzepi\'nski, Patryk'
'Cyra\'nski, Micha\/l Ksawery'
'Dobrzycki, \/Lukasz'
'Boese, Roland'

_publ_section_title
;
 Structural chemistry of decalins and perfluorodecalins
;
_journal_issue 19
_journal_name_full CrystEngComm
_journal_page_first 2474
_journal_page_last 2490
_journal_paper_doi 10.1039/D3CE01117H
_journal_volume 26
_journal_year 2024
_chemical_formula_sum 'C10 F18'
_chemical_formula_weight 462.10
_chemical_melting_point 281
_chemical_name_systematic 'trans-Perfluorodecalin (disordered, crystallized from cis-trans mixture)'
_space_group_crystal_system triclinic
_space_group_IT_number 2
_space_group_name_Hall '-P 1'
_space_group_name_H-M_alt 'P -1'
_audit_update_record
;
2023-11-05 deposited with the CCDC.	2024-02-20 downloaded from the CCDC.
;
_cell_angle_alpha 111.955(9)
_cell_angle_beta 90.006(9)
_cell_angle_gamma 113.796(8)
_cell_formula_units_Z 1
_cell_length_a 6.0143(18)
_cell_length_b 7.3233(19)
_cell_length_c 9.274(2)
_cell_measurement_reflns_used 2150
_cell_measurement_temperature 230.(2)
_cell_measurement_theta_max 25.1922
_cell_measurement_theta_min 3.3313
_cell_volume 341.11(16)
_computing_cell_refinement 'SAINT V8.34A (Bruker AXS Inc., 2013)'
_computing_data_collection 'APEX2 V2014 (Bruker AXS Inc., 2014)'
_computing_data_reduction 'SAINT V8.34A (Bruker AXS Inc., 2013)'
_computing_publication_material 'APEX2 V2014 (Bruker AXS Inc., 2014)'
_computing_structure_refinement 'SHELXL-2014/7 (Sheldrick, 2014)'
_computing_structure_solution 'SHELXS-2014 (Sheldrick, 2014)'
_diffrn_ambient_temperature 230.(2)
_diffrn_detector_area_resol_mean 10.4167
_diffrn_measured_fraction_theta_full 0.912
_diffrn_measured_fraction_theta_max 0.912
_diffrn_measurement_device_type 'Bruker D8 VENTURE'
_diffrn_measurement_method 'phi scans'
_diffrn_radiation_monochromator TRIUMPH
_diffrn_radiation_type MoK\a
_diffrn_radiation_wavelength 0.71073
_diffrn_reflns_av_R_equivalents 0.0343
_diffrn_reflns_av_unetI/netI 0.0308
_diffrn_reflns_limit_h_max 7
_diffrn_reflns_limit_h_min -7
_diffrn_reflns_limit_k_max 8
_diffrn_reflns_limit_k_min -8
_diffrn_reflns_limit_l_max 10
_diffrn_reflns_limit_l_min -10
_diffrn_reflns_number 3698
_diffrn_reflns_theta_full 25.04
_diffrn_reflns_theta_max 25.04
_diffrn_reflns_theta_min 2.41
_diffrn_source 'fine focus sealed tube'
_exptl_absorpt_coefficient_mu 0.305
_exptl_absorpt_correction_T_max 0.89
_exptl_absorpt_correction_T_min 0.69
_exptl_absorpt_correction_type multi-scan
_exptl_absorpt_process_details 'SADABS V2014/5 (Bruker AXS Inc.)'
_exptl_crystal_colour colourless
_exptl_crystal_density_diffrn 2.249
_exptl_crystal_density_method 'not measured'
_exptl_crystal_description cylindrical
_exptl_crystal_F_000 222
_exptl_crystal_recrystallization_method 'From the Melt'
_exptl_crystal_size_max 0.600
_exptl_crystal_size_mid 0.400
_exptl_crystal_size_min 0.400
_refine_diff_density_max 0.243
_refine_diff_density_min -0.212
_refine_ls_extinction_method none
_refine_ls_goodness_of_fit_ref 1.071
_refine_ls_hydrogen_treatment undef
_refine_ls_matrix_type full
_refine_ls_number_parameters 255
_refine_ls_number_reflns 1079
_refine_ls_number_restraints 121
_refine_ls_restrained_S_all 1.059
_refine_ls_R_factor_all 0.0966
_refine_ls_R_factor_gt 0.0744
_refine_ls_shift/su_max 0.001
_refine_ls_shift/su_mean 0.000
_refine_ls_structure_factor_coef Fsqd
_refine_ls_weighting_details 'w=1/[\s^2^(Fo^2^)+(0.0987P)^2^+0.6273P] where P=(Fo^2^+2Fc^2^)/3'
_refine_ls_weighting_scheme calc
_refine_ls_wR_factor_gt 0.1951
_refine_ls_wR_factor_ref 0.2282
_reflns_number_gt 835
_reflns_number_total 1079
_reflns_threshold_expression 'I > 2\s(I)'
_cod_data_source_file d3ce01117h2.cif
_cod_data_source_block ct_pFDec_k230K_230K
_cod_depositor_comments 'Adding full bibliography for 7248441--7248493.cif.'
_cod_database_code 7248453

loop_
_space_group_symop_operation_xyz
'x, y, z'
'-x, -y, -z'

loop_
_atom_site_type_symbol
_atom_site_label
_atom_site_fract_x
_atom_site_fract_y
_atom_site_fract_z
_atom_site_U_iso_or_equiv
_atom_site_adp_type
_atom_site_calc_flag
_atom_site_refinement_flags_adp
_atom_site_refinement_flags_occupancy
_atom_site_refinement_flags_posn
_atom_site_occupancy
_atom_site_disorder_assembly
_atom_site_disorder_group
C C1A 0.484(4) 0.397(2) 0.5174(17) 0.073(5) Uani d U P D 0.758(10) A 1
C C2A 0.2826(19) 0.1891(16) 0.3860(14) 0.069(3) Uani d . P D 0.758(10) A 1
C C3A 0.360(5) 0.1535(17) 0.2210(13) 0.088(6) Uani d . P D 0.758(10) A 1
C C4A 0.406(4) 0.356(2) 0.1841(14) 0.082(5) Uani d U P D 0.758(10) A 1
C C5A 0.608(2) 0.5651(17) 0.3177(14) 0.069(3) Uani d . P D 0.758(10) A 1
F F1A 0.6937(11) 0.3671(11) 0.5249(8) 0.075(2) Uani d . P D 0.758(10) A 1
F F2A 0.272(4) 0.015(2) 0.409(2) 0.104(6) Uani d . P D 0.758(10) A 1
F F2B 0.0626(12) 0.1899(14) 0.3742(13) 0.111(3) Uani d . P D 0.758(10) A 1
F F3A 0.183(2) -0.0218(12) 0.1120(9) 0.105(3) Uani d . P D 0.758(10) A 1
F F3B 0.5652(18) 0.1112(14) 0.2181(11) 0.096(3) Uani d . P D 0.758(10) A 1
F F4A 0.2121(19) 0.3781(15) 0.1619(11) 0.113(3) Uani d U P D 0.758(10) A 1
F F4B 0.527(3) 0.327(2) 0.0584(13) 0.127(4) Uani d U P D 0.758(10) A 1
F F5A 0.8190(15) 0.5575(16) 0.3203(16) 0.114(3) Uani d . P D 0.758(10) A 1
F F5B 0.596(4) 0.735(2) 0.287(2) 0.113(7) Uani d . P D 0.758(10) A 1
C C1B 0.415(10) 0.405(4) 0.522(5) 0.078(12) Uani d U P D 0.242(10) A 2
C C2B 0.409(6) 0.186(6) 0.398(4) 0.090(14) Uani d U P D 0.242(10) A 2
C C3B 0.304(8) 0.160(7) 0.236(5) 0.12(4) Uani d U P D 0.242(10) A 2
C C4B 0.478(9) 0.354(5) 0.197(4) 0.089(13) Uani d U P D 0.242(10) A 2
C C5B 0.469(6) 0.562(5) 0.306(5) 0.083(13) Uani d U P D 0.242(10) A 2
F F1B 0.173(5) 0.379(4) 0.535(4) 0.099(9) Uani d . P D 0.242(10) A 2
F F2C 0.255(7) 0.019(7) 0.433(6) 0.068(11) Uani d U P D 0.242(10) A 2
F F2D 0.626(6) 0.186(6) 0.382(5) 0.155(14) Uani d U P D 0.242(10) A 2
F F3C 0.068(7) 0.103(7) 0.214(5) 0.155(14) Uani d U P D 0.242(10) A 2
F F3D 0.373(9) -0.001(7) 0.142(6) 0.159(17) Uani d U P D 0.242(10) A 2
F F4C 0.682(8) 0.362(6) 0.166(5) 0.171(19) Uani d . P D 0.242(10) A 2
F F4D 0.358(8) 0.291(6) 0.051(3) 0.114(9) Uani d U P D 0.242(10) A 2
F F5C 0.260(6) 0.572(5) 0.317(5) 0.153(14) Uani d U P D 0.242(10) A 2
F F5D 0.654(7) 0.728(5) 0.276(5) 0.061(9) Uani d U P D 0.242(10) A 2

loop_
_atom_site_aniso_label
_atom_site_aniso_U_11
_atom_site_aniso_U_22
_atom_site_aniso_U_33
_atom_site_aniso_U_12
_atom_site_aniso_U_13
_atom_site_aniso_U_23
C1A 0.107(13) 0.063(5) 0.048(5) 0.029(7) 0.004(7) 0.029(4)
C2A 0.061(7) 0.055(5) 0.092(8) 0.021(5) 0.021(5) 0.037(5)
C3A 0.150(14) 0.062(7) 0.045(6) 0.049(9) -0.001(7) 0.010(5)
C4A 0.103(13) 0.095(7) 0.048(5) 0.042(8) -0.004(7) 0.031(5)
C5A 0.069(8) 0.070(7) 0.078(8) 0.027(7) 0.019(6) 0.045(6)
F1A 0.067(4) 0.085(4) 0.076(4) 0.034(4) 0.012(3) 0.033(4)
F2A 0.175(14) 0.055(6) 0.079(6) 0.040(8) 0.027(8) 0.035(4)
F2B 0.056(4) 0.100(5) 0.172(10) 0.022(4) 0.023(4) 0.064(6)
F3A 0.124(7) 0.073(4) 0.069(4) 0.023(4) -0.026(4) 0.003(3)
F3B 0.117(6) 0.094(5) 0.095(5) 0.061(5) 0.029(5) 0.039(4)
F4A 0.128(7) 0.111(6) 0.093(6) 0.046(6) -0.020(5) 0.043(5)
F4B 0.190(11) 0.122(7) 0.078(6) 0.069(8) 0.049(7) 0.048(6)
F5A 0.076(5) 0.135(7) 0.172(10) 0.047(5) 0.054(5) 0.102(8)
F5B 0.184(17) 0.111(9) 0.090(8) 0.072(9) 0.048(8) 0.079(7)
C1B 0.11(2) 0.062(12) 0.057(13) 0.041(14) -0.011(14) 0.018(11)
C2B 0.087(16) 0.088(16) 0.099(17) 0.043(11) 0.014(10) 0.038(10)
C3B 0.12(4) 0.12(4) 0.12(4) 0.049(18) 0.028(13) 0.052(18)
C4B 0.11(2) 0.098(16) 0.065(16) 0.064(16) -0.017(17) 0.022(14)
C5B 0.06(2) 0.09(3) 0.12(4) 0.04(2) 0.03(2) 0.07(3)
F1B 0.12(2) 0.091(17) 0.12(2) 0.056(18) 0.04(2) 0.077(18)
F2C 0.055(13) 0.07(2) 0.09(2) 0.019(12) 0.029(13) 0.055(16)
F2D 0.148(19) 0.16(2) 0.22(3) 0.116(17) 0.015(15) 0.077(16)
F3C 0.18(2) 0.17(2) 0.14(2) 0.060(16) -0.006(15) 0.102(17)
F3D 0.16(2) 0.15(2) 0.16(2) 0.057(18) 0.038(18) 0.065(17)
F4C 0.19(4) 0.14(3) 0.10(3) 0.03(3) 0.03(3) 0.01(2)
F4D 0.140(15) 0.131(13) 0.046(10) 0.024(12) 0.001(11) 0.049(9)
F5C 0.16(2) 0.137(18) 0.21(3) 0.092(16) -0.015(15) 0.092(17)
F5D 0.064(11) 0.059(14) 0.054(13) 0.015(9) 0.010(8) 0.030(10)

loop_
_atom_type_symbol
_atom_type_description
_atom_type_scat_dispersion_real
_atom_type_scat_dispersion_imag
_atom_type_scat_source
C C 0.0033 0.0016 'International Tables Vol C Tables 4.2.6.8 and 6.1.1.4'
F F 0.0171 0.0103 'International Tables Vol C Tables 4.2.6.8 and 6.1.1.4'

loop_
_geom_angle_atom_site_label_1
_geom_angle_atom_site_label_2
_geom_angle_atom_site_label_3
_geom_angle_site_symmetry_1
_geom_angle_site_symmetry_3
_geom_angle
_geom_angle_publ_flag
F1A C1A C2A . . 108.6(12) ?
F1A C1A C5A . 2_666 109.4(13) ?
C2A C1A C5A . 2_666 109.7(11) ?
F1A C1A C1A . 2_666 114.9(17) ?
C2A C1A C1A . 2_666 108.4(18) ?
C5A C1A C1A 2_666 2_666 105.9(16) ?
F2B C2A F2A . . 112.3(13) ?
F2B C2A C1A . . 114.6(12) ?
F2A C2A C1A . . 107.6(13) ?
F2B C2A C3A . . 106.7(13) ?
F2A C2A C3A . . 103.9(12) ?
C1A C2A C3A . . 111.1(11) ?
F3A C3A F3B . . 106.2(13) ?
F3A C3A C2A . . 109.5(17) ?
F3B C3A C2A . . 109.0(10) ?
F3A C3A C4A . . 109.3(11) ?
F3B C3A C4A . . 112.7(18) ?
C2A C3A C4A . . 110.0(12) ?
F4A C4A F4B . . 115.0(14) ?
F4A C4A C5A . . 111.9(13) ?
F4B C4A C5A . . 102.6(14) ?
F4A C4A C3A . . 114.0(16) ?
F4B C4A C3A . . 103.4(15) ?
C5A C4A C3A . . 109.1(11) ?
F5A C5A F5B . . 116.8(13) ?
F5A C5A C4A . . 111.5(12) ?
F5B C5A C4A . . 102.9(13) ?
F5A C5A C1A . 2_666 113.0(12) ?
F5B C5A C1A . 2_666 101.7(12) ?
C4A C5A C1A . 2_666 110.1(11) ?
F1B C1B C1B . 2_666 117.(6) ?
F1B C1B C2B . . 109.(3) ?
C1B C1B C2B 2_666 . 108.(4) ?
F1B C1B C5B . 2_666 105.(3) ?
C1B C1B C5B 2_666 2_666 110.(5) ?
C2B C1B C5B . 2_666 107.(3) ?
F2D C2B F2C . . 112.(3) ?
F2D C2B C3B . . 105.(3) ?
F2C C2B C3B . . 110.(3) ?
F2D C2B C1B . . 115.(3) ?
F2C C2B C1B . . 108.(3) ?
C3B C2B C1B . . 106.(3) ?
F3C C3B F3D . . 115.(4) ?
F3C C3B C2B . . 114.(3) ?
F3D C3B C2B . . 97.(3) ?
F3C C3B C4B . . 118.(3) ?
F3D C3B C4B . . 100.(3) ?
C2B C3B C4B . . 110.(3) ?
F4C C4B F4D . . 100.(4) ?
F4C C4B C5B . . 118.(3) ?
F4D C4B C5B . . 109.(3) ?
F4C C4B C3B . . 117.(3) ?
F4D C4B C3B . . 99.(3) ?
C5B C4B C3B . . 110.(3) ?
F5C C5B F5D . . 116.(3) ?
F5C C5B C4B . . 120.(4) ?
F5D C5B C4B . . 105.(3) ?
F5C C5B C1B . 2_666 108.(3) ?
F5D C5B C1B . 2_666 103.(3) ?
C4B C5B C1B . 2_666 102.(3) ?

loop_
_geom_bond_atom_site_label_1
_geom_bond_atom_site_label_2
_geom_bond_site_symmetry_2
_geom_bond_distance
_geom_bond_publ_flag
C1A F1A . 1.37(3) ?
C1A C2A . 1.546(18) ?
C1A C5A 2_666 1.59(2) ?
C1A C1A 2_666 1.60(3) ?
C2A F2B . 1.330(12) ?
C2A F2A . 1.347(17) ?
C2A C3A . 1.56(2) ?
C3A F3A . 1.314(16) ?
C3A F3B . 1.39(3) ?
C3A C4A . 1.562(17) ?
C4A F4A . 1.27(2) ?
C4A F4B . 1.369(18) ?
C4A C5A . 1.560(16) ?
C5A F5A . 1.296(14) ?
C5A F5B . 1.408(18) ?
C5A C1A 2_666 1.59(2) ?
C1B F1B . 1.40(5) ?
C1B C1B 2_666 1.55(2) ?
C1B C2B . 1.57(3) ?
C1B C5B 2_666 1.63(7) ?
C2B F2D . 1.31(3) ?
C2B F2C . 1.36(3) ?
C2B C3B . 1.55(4) ?
C3B F3C . 1.30(4) ?
C3B F3D . 1.39(4) ?
C3B C4B . 1.56(4) ?
C4B F4C . 1.25(4) ?
C4B F4D . 1.35(4) ?
C4B C5B . 1.50(3) ?
C5B F5C . 1.29(3) ?
C5B F5D . 1.40(3) ?
C5B C1B 2_666 1.63(7) ?

loop_
_geom_torsion_atom_site_label_1
_geom_torsion_atom_site_label_2
_geom_torsion_atom_site_label_3
_geom_torsion_atom_site_label_4
_geom_torsion_site_symmetry_1
_geom_torsion_site_symmetry_2
_geom_torsion_site_symmetry_3
_geom_torsion_site_symmetry_4
_geom_torsion
_geom_torsion_publ_flag
F1A C1A C2A F2B . . . . 175.2(9) ?
C5A C1A C2A F2B 2_666 . . . 55.8(16) ?
C1A C1A C2A F2B 2_666 . . . -59.(2) ?
F1A C1A C2A F2A . . . . 49.5(15) ?
C5A C1A C2A F2A 2_666 . . . -70.0(18) ?
C1A C1A C2A F2A 2_666 . . . 174.9(19) ?
F1A C1A C2A C3A . . . . -63.7(14) ?
C5A C1A C2A C3A 2_666 . . . 176.9(13) ?
C1A C1A C2A C3A 2_666 . . . 62.(2) ?
F2B C2A C3A F3A . . . . -53.3(15) ?
F2A C2A C3A F3A . . . . 65.6(19) ?
C1A C2A C3A F3A . . . . -178.9(14) ?
F2B C2A C3A F3B . . . . -169.1(10) ?
F2A C2A C3A F3B . . . . -50.3(15) ?
C1A C2A C3A F3B . . . . 65.2(14) ?
F2B C2A C3A C4A . . . . 66.8(17) ?
F2A C2A C3A C4A . . . . -174.3(17) ?
C1A C2A C3A C4A . . . . -59.(2) ?
F3A C3A C4A F4A . . . . 52.(2) ?
F3B C3A C4A F4A . . . . 169.6(9) ?
C2A C3A C4A F4A . . . . -68.5(16) ?
F3A C3A C4A F4B . . . . -74.(2) ?
F3B C3A C4A F4B . . . . 44.1(15) ?
C2A C3A C4A F4B . . . . 166.0(16) ?
F3A C3A C4A C5A . . . . 177.6(17) ?
F3B C3A C4A C5A . . . . -64.5(15) ?
C2A C3A C4A C5A . . . . 57.(2) ?
F4A C4A C5A F5A . . . . -168.2(11) ?
F4B C4A C5A F5A . . . . -44.3(15) ?
C3A C4A C5A F5A . . . . 64.8(18) ?
F4A C4A C5A F5B . . . . -42.2(16) ?
F4B C4A C5A F5B . . . . 81.6(18) ?
C3A C4A C5A F5B . . . . -169.2(17) ?
F4A C4A C5A C1A . . . 2_666 65.6(15) ?
F4B C4A C5A C1A . . . 2_666 -170.6(14) ?
C3A C4A C5A C1A . . . 2_666 -61.5(19) ?
F1B C1B C2B F2D . . . . -176.(3) ?
C1B C1B C2B F2D 2_666 . . . 55.(7) ?
C5B C1B C2B F2D 2_666 . . . -64.(4) ?
F1B C1B C2B F2C . . . . -49.(4) ?
C1B C1B C2B F2C 2_666 . . . -178.(6) ?
C5B C1B C2B F2C 2_666 . . . 63.(4) ?
F1B C1B C2B C3B . . . . 69.(3) ?
C1B C1B C2B C3B 2_666 . . . -60.(6) ?
C5B C1B C2B C3B 2_666 . . . -179.(3) ?
F2D C2B C3B F3C . . . . 164.(4) ?
F2C C2B C3B F3C . . . . 43.(5) ?
C1B C2B C3B F3C . . . . -74.(4) ?
F2D C2B C3B F3D . . . . 43.(4) ?
F2C C2B C3B F3D . . . . -78.(4) ?
C1B C2B C3B F3D . . . . 165.(3) ?
F2D C2B C3B C4B . . . . -61.(4) ?
F2C C2B C3B C4B . . . . 179.(3) ?
C1B C2B C3B C4B . . . . 62.(4) ?
F3C C3B C4B F4C . . . . -156.(5) ?
F3D C3B C4B F4C . . . . -31.(5) ?
C2B C3B C4B F4C . . . . 71.(4) ?
F3C C3B C4B F4D . . . . -50.(5) ?
F3D C3B C4B F4D . . . . 75.(4) ?
C2B C3B C4B F4D . . . . 177.(4) ?
F3C C3B C4B C5B . . . . 65.(6) ?
F3D C3B C4B C5B . . . . -170.(4) ?
C2B C3B C4B C5B . . . . -69.(4) ?
F4C C4B C5B F5C . . . . 166.(4) ?
F4D C4B C5B F5C . . . . 53.(5) ?
C3B C4B C5B F5C . . . . -55.(5) ?
F4C C4B C5B F5D . . . . 33.(5) ?
F4D C4B C5B F5D . . . . -80.(4) ?
C3B C4B C5B F5D . . . . 172.(3) ?
F4C C4B C5B C1B . . . 2_666 -74.(4) ?
F4D C4B C5B C1B . . . 2_666 173.(3) ?
C3B C4B C5B C1B . . . 2_666 65.(4) ?
